data_2209753
loop_
_publ_author_name
'Qiu, Xiao-Yang'
'Luo, Zhi-Gang'
'Yang, Sen-Lin'
'Liu, Wei-Sheng'

_publ_section_title
;
 (<i>E</i>)-1-(4-Chlorophenyl)-3-(4-fluorophenyl)prop-2-en-1-one
;
_journal_coeditor_code BI2041
_journal_issue 8
_journal_name_full 'Acta Crystallographica Section E'
_journal_page_first o3525
_journal_page_last o3526
_journal_paper_doi 10.1107/S1600536806028182
_journal_volume 62
_journal_year 2006
_chemical_formula_iupac 'C15 H10 Cl F O'
_chemical_formula_moiety 'C15 H10 Cl F O'
_chemical_formula_sum 'C15 H10 Cl F O'
_chemical_formula_weight 260.68
_chemical_name_systematic
;
(E)-1-(4-Chlorophenyl)-3-(4-fluorophenyl)prop-2-en-1-one
;
_space_group_IT_number 14
_symmetry_cell_setting monoclinic
_symmetry_space_group_name_Hall '-P 2yn'
_symmetry_space_group_name_H-M 'P 1 21/n 1'
_atom_sites_solution_hydrogens geom
_atom_sites_solution_primary direct
_atom_sites_solution_secondary difmap
_cell_angle_alpha 90.00
_cell_angle_beta 96.96(3)
_cell_angle_gamma 90.00
_cell_formula_units_Z 4
_cell_length_a 3.9494(8)
_cell_length_b 23.305(5)
_cell_length_c 13.388(3)
_cell_measurement_reflns_used 2156
_cell_measurement_temperature 298(2)
_cell_measurement_theta_max 26
_cell_measurement_theta_min 4.2
_cell_volume 1223.2(5)
_computing_cell_refinement 'SAINT (Bruker, 1998)'
_computing_data_collection 'SMART (Bruker, 1998)'
_computing_data_reduction SAINT
_computing_molecular_graphics 'SHELXTL (Sheldrick, 2000)'
_computing_publication_material SHELXTL
_computing_structure_refinement 'SHELXL97 (Sheldrick, 1997)'
_computing_structure_solution 'SHELXS97 (Sheldrick, 1997)'
_diffrn_ambient_temperature 298(2)
_diffrn_measured_fraction_theta_full 0.984
_diffrn_measured_fraction_theta_max 0.984
_diffrn_measurement_device_type 'Bruker SMART APEX CCD area-detector'
_diffrn_measurement_method \w
_diffrn_radiation_monochromator graphite
_diffrn_radiation_source 'fine-focus sealed tube'
_diffrn_radiation_type MoK\a
_diffrn_radiation_wavelength 0.71073
_diffrn_reflns_av_R_equivalents 0.0412
_diffrn_reflns_av_sigmaI/netI 0.0543
_diffrn_reflns_limit_h_max 5
_diffrn_reflns_limit_h_min -4
_diffrn_reflns_limit_k_max 26
_diffrn_reflns_limit_k_min -30
_diffrn_reflns_limit_l_max 17
_diffrn_reflns_limit_l_min -17
_diffrn_reflns_number 7269
_diffrn_reflns_theta_full 27.44
_diffrn_reflns_theta_max 27.44
_diffrn_reflns_theta_min 1.75
_diffrn_standards_number 0
_exptl_absorpt_coefficient_mu 0.308
_exptl_absorpt_correction_T_max 0.980
_exptl_absorpt_correction_T_min 0.955
_exptl_absorpt_correction_type multi-scan
_exptl_absorpt_process_details '(SADABS; Sheldrick, 1996)'
_exptl_crystal_colour yellow
_exptl_crystal_density_diffrn 1.416
_exptl_crystal_density_method 'not measured'
_exptl_crystal_description lath
_exptl_crystal_F_000 536
_exptl_crystal_size_max 0.34
_exptl_crystal_size_mid 0.12
_exptl_crystal_size_min 0.06
_refine_diff_density_max 0.529
_refine_diff_density_min -0.391
_refine_ls_extinction_method none
_refine_ls_goodness_of_fit_ref 1.021
_refine_ls_hydrogen_treatment constr
_refine_ls_matrix_type full
_refine_ls_number_parameters 163
_refine_ls_number_reflns 2742
_refine_ls_number_restraints 0
_refine_ls_restrained_S_all 1.021
_refine_ls_R_factor_all 0.1490
_refine_ls_R_factor_gt 0.0872
_refine_ls_shift/su_max 0.001
_refine_ls_shift/su_mean 0.000
_refine_ls_structure_factor_coef Fsqd
_refine_ls_weighting_details 'calc w = 1/[\s^2^(Fo^2^)+(0.1419P)^2^+0.7952P] where P=(Fo^2^+2Fc^2^)/3'
_refine_ls_weighting_scheme calc
_refine_ls_wR_factor_gt 0.2388
_refine_ls_wR_factor_ref 0.2832
_reflns_number_gt 1530
_reflns_number_total 2742
_reflns_threshold_expression I>2\s(I)
_cod_data_source_file bi2041.cif
_cod_data_source_block I
_cod_original_sg_symbol_H-M 'P 21/n'
_cod_database_code 2209753
_cod_database_fobs_code 2209753

loop_
_symmetry_equiv_pos_as_xyz
'x, y, z'
'-x+1/2, y+1/2, -z+1/2'
'-x, -y, -z'
'x-1/2, -y-1/2, z-1/2'

loop_
_atom_site_type_symbol
_atom_site_label
_atom_site_fract_x
_atom_site_fract_y
_atom_site_fract_z
_atom_site_U_iso_or_equiv
_atom_site_adp_type
_atom_site_calc_flag
_atom_site_refinement_flags
_atom_site_occupancy
Cl Cl1 0.6323(3) 0.25231(6) 0.07707(11) 0.0843(6) Uani d . 1
C C1 0.3889(10) 0.13761(17) 0.3306(3) 0.0487(10) Uani d . 1
C C10 0.4936(12) 0.07561(18) 0.6947(3) 0.0581(11) Uani d . 1
O O1 0.1082(10) 0.05615(16) 0.3863(3) 0.0816(11) Uani d . 1
F F1 0.8204(10) 0.07993(15) 0.9980(2) 0.1075(13) Uani d . 1
C C5 0.6335(12) 0.2249(2) 0.2741(4) 0.0620(12) Uani d . 1
H H5 0.7474 0.2594 0.2886 0.074 Uiso calc R 1
C C13 0.7082(13) 0.0787(2) 0.8969(3) 0.0665(13) Uani d . 1
C C12 0.5414(13) 0.0306(2) 0.8580(3) 0.0627(12) Uani d . 1
H H12 0.5026 -0.0003 0.8990 0.075 Uiso calc R 1
C C11 0.4339(12) 0.02960(19) 0.7569(3) 0.0601(12) Uani d . 1
H H11 0.3185 -0.0025 0.7291 0.072 Uiso calc R 1
C C7 0.2964(13) 0.09637(19) 0.4110(3) 0.0591(12) Uani d . 1
C C4 0.5343(11) 0.20846(19) 0.1755(3) 0.0544(11) Uani d . 1
C C8 0.4494(13) 0.1065(2) 0.5150(4) 0.0692(13) Uani d . 1
H H8 0.6010 0.1367 0.5302 0.083 Uiso calc R 1
C C3 0.3628(11) 0.15776(19) 0.1535(3) 0.0581(11) Uani d . 1
H H3 0.2968 0.1473 0.0870 0.070 Uiso calc R 1
C C9 0.3650(14) 0.0707(2) 0.5892(4) 0.0688(13) Uani d . 1
H H9 0.2133 0.0410 0.5704 0.083 Uiso calc R 1
C C14 0.7656(12) 0.1255(2) 0.8413(4) 0.0684(13) Uani d . 1
H H14 0.8709 0.1580 0.8711 0.082 Uiso calc R 1
C C6 0.5593(11) 0.18883(19) 0.3502(3) 0.0559(11) Uani d . 1
H H6 0.6260 0.1994 0.4167 0.067 Uiso calc R 1
C C2 0.2901(11) 0.12289(18) 0.2302(3) 0.0540(10) Uani d . 1
H H2 0.1728 0.0888 0.2153 0.065 Uiso calc R 1
C C15 0.6646(13) 0.1235(2) 0.7405(4) 0.0681(13) Uani d . 1
H H15 0.7098 0.1547 0.7008 0.082 Uiso calc R 1

loop_
_atom_site_aniso_label
_atom_site_aniso_U_11
_atom_site_aniso_U_22
_atom_site_aniso_U_33
_atom_site_aniso_U_12
_atom_site_aniso_U_13
_atom_site_aniso_U_23
Cl1 0.0725(9) 0.0984(11) 0.0828(10) -0.0015(7) 0.0131(7) 0.0395(7)
C1 0.053(2) 0.052(2) 0.041(2) 0.0164(19) 0.0038(17) 0.0005(17)
O1 0.097(3) 0.081(3) 0.066(2) -0.016(2) 0.0097(19) 0.0102(19)
F1 0.143(3) 0.115(3) 0.0572(19) -0.031(2) -0.0183(19) -0.0033(17)
C2 0.055(2) 0.052(2) 0.054(2) 0.001(2) 0.0027(19) 0.0037(19)
C3 0.058(3) 0.072(3) 0.043(2) 0.007(2) 0.0010(19) 0.003(2)
C4 0.047(2) 0.062(3) 0.055(2) 0.006(2) 0.0065(19) 0.013(2)
C5 0.055(3) 0.058(3) 0.071(3) 0.000(2) -0.001(2) -0.005(2)
C6 0.057(3) 0.064(3) 0.044(2) 0.010(2) -0.0026(19) -0.0053(19)
C7 0.077(3) 0.052(2) 0.048(2) 0.010(2) 0.006(2) -0.0092(19)
C8 0.087(4) 0.059(3) 0.062(3) 0.000(3) 0.009(3) -0.002(2)
C9 0.083(4) 0.058(3) 0.064(3) 0.003(2) 0.006(2) -0.002(2)
C10 0.077(3) 0.053(2) 0.046(2) 0.004(2) 0.012(2) -0.0001(19)
C11 0.076(3) 0.053(2) 0.051(2) -0.002(2) 0.009(2) -0.0006(19)
C12 0.077(3) 0.064(3) 0.048(2) -0.009(2) 0.011(2) 0.006(2)
C13 0.072(3) 0.075(3) 0.051(3) -0.009(3) 0.002(2) 0.002(2)
C14 0.065(3) 0.075(3) 0.063(3) -0.012(3) 0.003(2) -0.004(2)
C15 0.084(3) 0.053(2) 0.071(3) 0.003(2) 0.022(3) 0.007(2)

loop_
_atom_type_symbol
_atom_type_description
_atom_type_scat_dispersion_real
_atom_type_scat_dispersion_imag
_atom_type_scat_source
C C 0.0033 0.0016 'International Tables Vol C Tables 4.2.6.8 and 6.1.1.4'
H H 0.0000 0.0000 'International Tables Vol C Tables 4.2.6.8 and 6.1.1.4'
O O 0.0106 0.0060 'International Tables Vol C Tables 4.2.6.8 and 6.1.1.4'
Cl Cl 0.1484 0.1585 'International Tables Vol C Tables 4.2.6.8 and 6.1.1.4'
F F 0.0171 0.0103 'International Tables Vol C Tables 4.2.6.8 and 6.1.1.4'

loop_
_geom_angle_atom_site_label_1
_geom_angle_atom_site_label_2
_geom_angle_atom_site_label_3
_geom_angle
C6 C1 C2 118.0(4)
C6 C1 C7 124.4(4)
C2 C1 C7 117.6(4)
C3 C2 C1 121.2(4)
C3 C2 H2 119.4
C1 C2 H2 119.4
C2 C3 C4 119.5(4)
C2 C3 H3 120.2
C4 C3 H3 120.2
C3 C4 C5 121.1(4)
C3 C4 Cl1 119.3(3)
C5 C4 Cl1 119.6(4)
C6 C5 C4 118.4(4)
C6 C5 H5 120.8
C4 C5 H5 120.8
C5 C6 C1 121.9(4)
C5 C6 H6 119.0
C1 C6 H6 119.0
O1 C7 C8 123.3(4)
O1 C7 C1 119.0(4)
C8 C7 C1 117.6(4)
C9 C8 C7 118.8(5)
C9 C8 H8 120.6
C7 C8 H8 120.6
C8 C9 C10 125.0(5)
C8 C9 H9 117.5
C10 C9 H9 117.5
C11 C10 C15 117.2(4)
C11 C10 C9 117.3(4)
C15 C10 C9 125.5(4)
C12 C11 C10 121.5(4)
C12 C11 H11 119.3
C10 C11 H11 119.3
C11 C12 C13 117.9(4)
C11 C12 H12 121.1
C13 C12 H12 121.1
C14 C13 C12 123.7(4)
C14 C13 F1 118.0(4)
C12 C13 F1 118.3(4)
C13 C14 C15 118.0(5)
C13 C14 H14 121.0
C15 C14 H14 121.0
C14 C15 C10 121.7(4)
C14 C15 H15 119.1
C10 C15 H15 119.1

loop_
_geom_bond_atom_site_label_1
_geom_bond_atom_site_label_2
_geom_bond_distance
Cl1 C4 1.747(4)
C1 C6 1.380(6)
C1 C2 1.396(6)
C1 C7 1.520(6)
O1 C7 1.217(5)
F1 C13 1.373(5)
C2 C3 1.367(6)
C2 H2 0.930
C3 C4 1.376(6)
C3 H3 0.930
C4 C5 1.385(6)
C5 C6 1.380(6)
C5 H5 0.930
C6 H6 0.930
C7 C8 1.468(6)
C8 C9 1.369(7)
C8 H8 0.930
C9 C10 1.446(6)
C9 H9 0.930
C10 C11 1.395(6)
C10 C15 1.407(7)
C11 C12 1.368(6)
C11 H11 0.930
C12 C13 1.370(7)
C12 H12 0.930
C13 C14 1.354(7)
C14 C15 1.361(7)
C14 H14 0.930
C15 H15 0.930

loop_
_geom_torsion_atom_site_label_1
_geom_torsion_atom_site_label_2
_geom_torsion_atom_site_label_3
_geom_torsion_atom_site_label_4
_geom_torsion
C6 C1 C2 C3 0.7(6)
C7 C1 C2 C3 179.8(4)
C1 C2 C3 C4 -0.4(7)
C2 C3 C4 C5 -0.3(7)
C2 C3 C4 Cl1 179.0(3)
C3 C4 C5 C6 0.7(7)
Cl1 C4 C5 C6 -178.6(3)
C4 C5 C6 C1 -0.4(7)
C2 C1 C6 C5 -0.3(6)
C7 C1 C6 C5 -179.3(4)
C6 C1 C7 O1 170.6(4)
C2 C1 C7 O1 -8.5(6)
C6 C1 C7 C8 -11.2(6)
C2 C1 C7 C8 169.7(4)
O1 C7 C8 C9 -3.2(8)
C1 C7 C8 C9 178.7(4)
C7 C8 C9 C10 -179.7(4)
C8 C9 C10 C11 -168.0(5)
C8 C9 C10 C15 14.1(8)
C15 C10 C11 C12 -1.0(7)
C9 C10 C11 C12 -179.0(5)
C10 C11 C12 C13 0.6(8)
C11 C12 C13 C14 1.4(8)
C11 C12 C13 F1 -179.3(5)
C12 C13 C14 C15 -2.9(8)
F1 C13 C14 C15 177.8(5)
C13 C14 C15 C10 2.4(8)
C11 C10 C15 C14 -0.6(7)
C9 C10 C15 C14 177.3(5)

loop_
_cod_related_entry_id
_cod_related_entry_database
_cod_related_entry_code
1 ChemSpider 30655009
